data_4024002
loop_
_publ_author_name
'Cory A. Jaska'
'Warren E. Piers'
'Robert McDonald'
'Masood Parvez'

_publ_contact_author
;
    Masood Parvez
    Department of Chemistry
    University of Calgary
    2500 University Drive N.W.
    Calgary, Alberta, Canada T2N 1N4  
;
_publ_contact_author_email ' parvez@ucalgary.ca '
_publ_contact_author_fax ' (403)289-9488 '
_publ_contact_author_phone ' (403)220-5348 '
_publ_section_title
;
 Synthesis, Characterization, and Fluorescence Behavior of
 Twisted and Planar B~2~N~2~-Quaterphenyl Analogues
;
_journal_name_full 'Journal of Organic Chemistry'
_journal_page_first 5234
_journal_page_last 5243
_journal_paper_doi 10.1021/jo0706574
_journal_volume 72
_journal_year 2007
_chemical_formula_sum 'C36 H26 B2 N2'
_chemical_formula_weight 508.21
_chemical_name_systematic
;
 ?
;
_space_group_IT_number 56
_symmetry_cell_setting orthorhombic
_symmetry_space_group_name_Hall '-P 2ab 2ac'
_symmetry_space_group_name_H-M 'P c c n'
_atom_sites_solution_hydrogens geom
_atom_sites_solution_primary direct
_atom_sites_solution_secondary difmap
_cell_angle_alpha 90.00
_cell_angle_beta 90.00
_cell_angle_gamma 90.00
_cell_formula_units_Z 4
_cell_length_a 11.683(3)
_cell_length_b 20.619(4)
_cell_length_c 11.111(7)
_cell_measurement_reflns_used 4368
_cell_measurement_temperature 173(2)
_cell_measurement_theta_max 25.00
_cell_measurement_theta_min 3.44
_cell_volume 2676.5(19)
_computing_cell_refinement 'HKL DENZO (Otwinowski & Minor, 1997)'
_computing_data_collection 'COLLECT (Hooft, 1998)'
_computing_data_reduction 'SCALEPACK (Otwinowski & Minor, 1997)'
_computing_molecular_graphics 'ORTEPII (Johnson, 1976)'
_computing_publication_material 'SHELXL-97 (Sheldrick, 1997)'
_computing_structure_refinement 'SHELXL-97 (Sheldrick, 1997)'
_computing_structure_solution 'SAPI91 (Fan, 1991)'
_diffrn_ambient_temperature 173(2)
_diffrn_measured_fraction_theta_full 0.992
_diffrn_measured_fraction_theta_max 0.992
_diffrn_measurement_device_type 'Nonius KappaCCD'
_diffrn_measurement_method ' \w and \f '
_diffrn_radiation_monochromator graphite
_diffrn_radiation_source 'fine-focus sealed tube'
_diffrn_radiation_type MoK\a
_diffrn_radiation_wavelength 0.71073
_diffrn_reflns_av_R_equivalents 0.0181
_diffrn_reflns_av_sigmaI/netI 0.0259
_diffrn_reflns_limit_h_max 13
_diffrn_reflns_limit_h_min -13
_diffrn_reflns_limit_k_max 24
_diffrn_reflns_limit_k_min -24
_diffrn_reflns_limit_l_max 13
_diffrn_reflns_limit_l_min -13
_diffrn_reflns_number 4368
_diffrn_reflns_theta_full 25.00
_diffrn_reflns_theta_max 25.00
_diffrn_reflns_theta_min 3.44
_exptl_absorpt_coefficient_mu 0.072
_exptl_absorpt_correction_T_max 0.9978
_exptl_absorpt_correction_T_min 0.9752
_exptl_absorpt_correction_type multi-scan
_exptl_absorpt_process_details 'SORTAV: (Blessing, 1997)'
_exptl_crystal_colour yellow
_exptl_crystal_density_diffrn 1.261
_exptl_crystal_density_method 'not measured'
_exptl_crystal_description plate
_exptl_crystal_F_000 1064
_exptl_crystal_size_max 0.35
_exptl_crystal_size_mid 0.16
_exptl_crystal_size_min 0.03
_refine_diff_density_max 0.153
_refine_diff_density_min -0.147
_refine_diff_density_rms 0.031
_refine_ls_extinction_coef 0.025(4)
_refine_ls_extinction_expression Fc^*^=kFc[1+0.001xFc^2^\l^3^/sin(2\q)]^-1/4^
_refine_ls_extinction_method SHELXL
_refine_ls_goodness_of_fit_ref 1.040
_refine_ls_hydrogen_treatment constr
_refine_ls_matrix_type full
_refine_ls_number_parameters 182
_refine_ls_number_reflns 2344
_refine_ls_number_restraints 0
_refine_ls_restrained_S_all 1.040
_refine_ls_R_factor_all 0.0600
_refine_ls_R_factor_gt 0.0454
_refine_ls_shift/su_max 0.001
_refine_ls_shift/su_mean 0.000
_refine_ls_structure_factor_coef Fsqd
_refine_ls_weighting_details 'calc w=1/[\s^2^(Fo^2^)+(0.0650P)^2^+0.89P] where P=(Fo^2^+2Fc^2^)/3'
_refine_ls_weighting_scheme calc
_refine_ls_wR_factor_gt 0.1188
_refine_ls_wR_factor_ref 0.1308
_reflns_number_gt 1868
_reflns_number_total 2344
_reflns_threshold_expression >2sigma(I)
_cod_data_source_file jo0706574si20070330_124647.cif
_cod_data_source_block Compound_I
_cod_depositor_comments
;
The following automatic conversions were performed:
'_symmetry_cell_setting' value 'Orthorhombic' changed to 'orthorhombic'
according to '/home/saulius/struct/CIF-dictionaries/cif_core.dic'
dictionary named 'cif_core.dic' version 2.4.1 from
2010-06-29.

'_exptl_absorpt_correction_type' value 'Multi-scan' changed
to 'multi-scan' according to
'/home/saulius/struct/CIF-dictionaries/cif_core.dic' dictionary named
'cif_core.dic' version 2.4.1 from 2010-06-29.

Automatic conversion script
Id: cif_fix_enum 1527 2010-12-29 10:47:43Z saulius 
;
_cod_database_code 4024002

loop_
_symmetry_equiv_pos_as_xyz
'x, y, z'
'-x+1/2, -y+1/2, z'
'x+1/2, -y, -z+1/2'
'-x, y+1/2, -z+1/2'
'-x, -y, -z'
'x-1/2, y-1/2, -z'
'-x-1/2, y, z-1/2'
'x, -y-1/2, z-1/2'

loop_
_atom_site_label
_atom_site_type_symbol
_atom_site_fract_x
_atom_site_fract_y
_atom_site_fract_z
_atom_site_U_iso_or_equiv
_atom_site_adp_type
_atom_site_occupancy
_atom_site_symmetry_multiplicity
_atom_site_calc_flag
_atom_site_refinement_flags
_atom_site_disorder_assembly
_atom_site_disorder_group
N1 N -0.18255(11) 0.14070(6) 0.12598(11) 0.0359(4) Uani 1 1 d . . .
C1 C -0.18780(13) 0.24008(8) -0.03113(13) 0.0376(4) Uani 1 1 d . . .
C2 C -0.11895(15) 0.27444(9) -0.10882(15) 0.0448(4) Uani 1 1 d . . .
H2 H -0.1502 0.3104 -0.1528 0.054 Uiso 1 1 d R . .
C3 C -0.00147(15) 0.26178(9) -0.13153(15) 0.0482(5) Uani 1 1 d . . .
H3 H 0.0397 0.2880 -0.1882 0.058 Uiso 1 1 d R . .
C4 C 0.05520(15) 0.21280(8) -0.07463(15) 0.0441(4) Uani 1 1 d . . .
H4 H 0.1345 0.2050 -0.0917 0.053 Uiso 1 1 d R . .
C5 C -0.00255(14) 0.17255(7) 0.01011(14) 0.0376(4) Uani 1 1 d . . .
C6 C 0.05565(14) 0.12174(8) 0.07059(15) 0.0397(4) Uani 1 1 d . . .
C7 C -0.00322(15) 0.08344(8) 0.15091(16) 0.0430(4) Uani 1 1 d . . .
H7 H 0.0347 0.0477 0.1894 0.052 Uiso 1 1 d R . .
C8 C -0.11877(15) 0.09213(7) 0.18107(15) 0.0401(4) Uani 1 1 d . . .
C9 C -0.17130(16) 0.05351(8) 0.27107(17) 0.0475(5) Uani 1 1 d . . .
H9 H -0.1291 0.0195 0.3098 0.057 Uiso 1 1 d R . .
C10 C -0.28098(16) 0.06344(8) 0.30624(17) 0.0494(5) Uani 1 1 d . . .
H10 H -0.3143 0.0370 0.3681 0.059 Uiso 1 1 d R . .
C11 C -0.34463(16) 0.11263(8) 0.24934(16) 0.0462(5) Uani 1 1 d . . .
H11 H -0.4225 0.1199 0.2735 0.055 Uiso 1 1 d R . .
C12 C -0.29508(14) 0.14885(8) 0.16245(15) 0.0411(4) Uani 1 1 d . . .
H12 H -0.3415 0.1815 0.1249 0.049 Uiso 1 1 d R . .
C13 C 0.18092(14) 0.11026(8) 0.05227(15) 0.0411(4) Uani 1 1 d . . .
C14 C 0.22062(16) 0.06532(9) -0.02898(17) 0.0525(5) Uani 1 1 d . . .
H14 H 0.1665 0.0402 -0.0744 0.063 Uiso 1 1 d R . .
C15 C 0.33715(17) 0.05571(11) -0.04566(19) 0.0602(6) Uani 1 1 d . . .
H15 H 0.3639 0.0242 -0.1027 0.072 Uiso 1 1 d R . .
C16 C 0.41476(17) 0.09127(10) 0.01809(19) 0.0588(6) Uani 1 1 d . . .
H16 H 0.4952 0.0839 0.0071 0.071 Uiso 1 1 d R . .
C17 C 0.37657(19) 0.13632(12) 0.0977(2) 0.0792(8) Uani 1 1 d . . .
H17 H 0.4310 0.1625 0.1405 0.095 Uiso 1 1 d R . .
C18 C 0.26042(18) 0.14541(11) 0.1157(2) 0.0748(7) Uani 1 1 d . . .
H18 H 0.2340 0.1761 0.1744 0.090 Uiso 1 1 d R . .
B1 B -0.12829(16) 0.18452(9) 0.03550(15) 0.0363(4) Uani 1 1 d . . .

loop_
_atom_site_aniso_label
_atom_site_aniso_U_11
_atom_site_aniso_U_22
_atom_site_aniso_U_33
_atom_site_aniso_U_23
_atom_site_aniso_U_13
_atom_site_aniso_U_12
N1 0.0388(8) 0.0362(7) 0.0328(7) -0.0044(5) -0.0049(6) 0.0033(6)
C1 0.0391(9) 0.0431(9) 0.0306(8) -0.0034(7) 0.0001(7) 0.0090(7)
C2 0.0454(10) 0.0508(10) 0.0382(9) 0.0076(8) 0.0006(7) 0.0135(8)
C3 0.0455(10) 0.0552(11) 0.0438(10) 0.0107(8) 0.0054(8) 0.0073(8)
C4 0.0368(9) 0.0552(10) 0.0403(9) 0.0005(8) 0.0016(7) 0.0081(8)
C5 0.0402(9) 0.0405(9) 0.0321(8) -0.0033(7) -0.0033(7) 0.0070(7)
C6 0.0413(10) 0.0395(9) 0.0384(9) -0.0065(7) -0.0061(7) 0.0066(7)
C7 0.0455(10) 0.0368(8) 0.0468(10) 0.0021(8) -0.0067(8) 0.0070(7)
C8 0.0464(10) 0.0339(8) 0.0401(9) -0.0027(7) -0.0077(7) 0.0002(7)
C9 0.0552(11) 0.0352(9) 0.0521(11) 0.0064(8) -0.0063(9) -0.0030(8)
C10 0.0542(12) 0.0437(9) 0.0503(11) 0.0043(8) -0.0035(8) -0.0126(8)
C11 0.0442(10) 0.0511(10) 0.0434(10) -0.0006(8) -0.0018(8) -0.0073(8)
C12 0.0381(9) 0.0459(9) 0.0393(9) -0.0025(7) -0.0037(7) 0.0036(7)
C13 0.0396(9) 0.0409(9) 0.0430(9) 0.0011(7) -0.0045(7) 0.0079(7)
C14 0.0461(11) 0.0611(11) 0.0505(11) -0.0082(9) 0.0011(8) 0.0017(9)
C15 0.0522(12) 0.0727(13) 0.0557(12) -0.0069(10) 0.0104(9) 0.0100(10)
C16 0.0409(10) 0.0663(12) 0.0693(13) 0.0104(11) 0.0008(10) 0.0110(9)
C17 0.0471(13) 0.0868(16) 0.1038(19) -0.0290(15) -0.0229(12) 0.0107(12)
C18 0.0454(12) 0.0855(16) 0.0935(17) -0.0422(13) -0.0188(11) 0.0172(11)
B1 0.0412(10) 0.0402(9) 0.0275(9) -0.0041(7) -0.0028(7) 0.0042(8)

loop_
_atom_type_symbol
_atom_type_description
_atom_type_scat_dispersion_real
_atom_type_scat_dispersion_imag
_atom_type_scat_source
C C 0.0033 0.0016 'International Tables Vol C Tables 4.2.6.8 and 6.1.1.4'
H H 0.0000 0.0000 'International Tables Vol C Tables 4.2.6.8 and 6.1.1.4'
N N 0.0061 0.0033 'International Tables Vol C Tables 4.2.6.8 and 6.1.1.4'
B B 0.0013 0.0007 'International Tables Vol C Tables 4.2.6.8 and 6.1.1.4'

loop_
_geom_angle_atom_site_label_1
_geom_angle_atom_site_label_2
_geom_angle_atom_site_label_3
_geom_angle
_geom_angle_site_symmetry_1
_geom_angle_site_symmetry_3
_geom_angle_publ_flag
C12 N1 C8 117.84(14) . . ?
C12 N1 B1 121.75(14) . . ?
C8 N1 B1 120.32(14) . . ?
C2 C1 C1 115.04(14) . 2_455 ?
C2 C1 B1 115.03(14) . . ?
C1 C1 B1 129.78(16) 2_455 . ?
C1 C2 C3 125.58(16) . . ?
C1 C2 H2 119.7 . . ?
C3 C2 H2 114.8 . . ?
C4 C3 C2 121.56(17) . . ?
C4 C3 H3 118.6 . . ?
C2 C3 H3 119.8 . . ?
C3 C4 C5 120.53(16) . . ?
C3 C4 H4 120.1 . . ?
C5 C4 H4 119.3 . . ?
C6 C5 C4 121.09(15) . . ?
C6 C5 B1 119.78(15) . . ?
C4 C5 B1 119.14(14) . . ?
C7 C6 C5 119.45(15) . . ?
C7 C6 C13 119.10(15) . . ?
C5 C6 C13 121.41(15) . . ?
C6 C7 C8 124.25(15) . . ?
C6 C7 H7 119.9 . . ?
C8 C7 H7 115.9 . . ?
N1 C8 C7 120.19(15) . . ?
N1 C8 C9 118.88(16) . . ?
C7 C8 C9 120.89(15) . . ?
C10 C9 C8 121.85(16) . . ?
C10 C9 H9 117.9 . . ?
C8 C9 H9 120.3 . . ?
C9 C10 C11 118.61(17) . . ?
C9 C10 H10 120.3 . . ?
C11 C10 H10 121.1 . . ?
C12 C11 C10 119.53(17) . . ?
C12 C11 H11 121.2 . . ?
C10 C11 H11 119.2 . . ?
C11 C12 N1 123.26(16) . . ?
C11 C12 H12 117.1 . . ?
N1 C12 H12 119.6 . . ?
C14 C13 C18 117.70(17) . . ?
C14 C13 C6 121.74(15) . . ?
C18 C13 C6 120.55(16) . . ?
C13 C14 C15 121.00(18) . . ?
C13 C14 H14 119.1 . . ?
C15 C14 H14 119.9 . . ?
C16 C15 C14 120.38(19) . . ?
C16 C15 H15 119.3 . . ?
C14 C15 H15 120.3 . . ?
C17 C16 C15 119.17(19) . . ?
C17 C16 H16 120.9 . . ?
C15 C16 H16 120.0 . . ?
C16 C17 C18 120.6(2) . . ?
C16 C17 H17 119.3 . . ?
C18 C17 H17 120.1 . . ?
C13 C18 C17 121.1(2) . . ?
C13 C18 H18 118.7 . . ?
C17 C18 H18 120.2 . . ?
N1 B1 C5 115.99(14) . . ?
N1 B1 C1 125.85(15) . . ?
C5 B1 C1 118.16(15) . . ?

loop_
_geom_bond_atom_site_label_1
_geom_bond_atom_site_label_2
_geom_bond_distance
_geom_bond_site_symmetry_2
_geom_bond_publ_flag
N1 C12 1.386(2) . ?
N1 C8 1.390(2) . ?
N1 B1 1.493(2) . ?
C1 C2 1.376(2) . ?
C1 C1 1.510(3) 2_455 ?
C1 B1 1.531(2) . ?
C2 C3 1.420(2) . ?
C2 H2 0.9600 . ?
C3 C4 1.363(2) . ?
C3 H3 0.9600 . ?
C4 C5 1.425(2) . ?
C4 H4 0.9600 . ?
C5 C6 1.418(2) . ?
C5 B1 1.516(3) . ?
C6 C7 1.376(2) . ?
C6 C13 1.496(2) . ?
C7 C8 1.402(2) . ?
C7 H7 0.9599 . ?
C8 C9 1.418(2) . ?
C9 C10 1.355(3) . ?
C9 H9 0.9600 . ?
C10 C11 1.408(3) . ?
C10 H10 0.9600 . ?
C11 C12 1.351(2) . ?
C11 H11 0.9600 . ?
C12 H12 0.9599 . ?
C13 C14 1.374(2) . ?
C13 C18 1.373(3) . ?
C14 C15 1.388(3) . ?
C14 H14 0.9600 . ?
C15 C16 1.364(3) . ?
C15 H15 0.9600 . ?
C16 C17 1.358(3) . ?
C16 H16 0.9600 . ?
C17 C18 1.384(3) . ?
C17 H17 0.9599 . ?
C18 H18 0.9601 . ?

loop_
_geom_torsion_atom_site_label_1
_geom_torsion_atom_site_label_2
_geom_torsion_atom_site_label_3
_geom_torsion_atom_site_label_4
_geom_torsion
_geom_torsion_site_symmetry_1
_geom_torsion_site_symmetry_2
_geom_torsion_site_symmetry_3
_geom_torsion_site_symmetry_4
_geom_torsion_publ_flag
C1 C1 C2 C3 -175.10(17) 2_455 . . . ?
B1 C1 C2 C3 0.8(3) . . . . ?
C1 C2 C3 C4 -0.7(3) . . . . ?
C2 C3 C4 C5 0.0(3) . . . . ?
C3 C4 C5 C6 -179.52(16) . . . . ?
C3 C4 C5 B1 0.5(2) . . . . ?
C4 C5 C6 C7 -179.34(15) . . . . ?
B1 C5 C6 C7 0.6(2) . . . . ?
C4 C5 C6 C13 2.8(2) . . . . ?
B1 C5 C6 C13 -177.18(14) . . . . ?
C5 C6 C7 C8 -2.0(3) . . . . ?
C13 C6 C7 C8 175.91(15) . . . . ?
C12 N1 C8 C7 -177.52(14) . . . . ?
B1 N1 C8 C7 -0.8(2) . . . . ?
C12 N1 C8 C9 0.1(2) . . . . ?
B1 N1 C8 C9 176.80(14) . . . . ?
C6 C7 C8 N1 2.1(3) . . . . ?
C6 C7 C8 C9 -175.48(16) . . . . ?
N1 C8 C9 C10 -1.2(3) . . . . ?
C7 C8 C9 C10 176.33(17) . . . . ?
C8 C9 C10 C11 1.5(3) . . . . ?
C9 C10 C11 C12 -0.5(3) . . . . ?
C10 C11 C12 N1 -0.6(3) . . . . ?
C8 N1 C12 C11 0.9(2) . . . . ?
B1 N1 C12 C11 -175.83(15) . . . . ?
C7 C6 C13 C14 86.3(2) . . . . ?
C5 C6 C13 C14 -95.9(2) . . . . ?
C7 C6 C13 C18 -94.6(2) . . . . ?
C5 C6 C13 C18 83.2(2) . . . . ?
C18 C13 C14 C15 0.3(3) . . . . ?
C6 C13 C14 C15 179.40(18) . . . . ?
C13 C14 C15 C16 -0.5(3) . . . . ?
C14 C15 C16 C17 -0.2(3) . . . . ?
C15 C16 C17 C18 1.1(4) . . . . ?
C14 C13 C18 C17 0.6(3) . . . . ?
C6 C13 C18 C17 -178.5(2) . . . . ?
C16 C17 C18 C13 -1.3(4) . . . . ?
C12 N1 B1 C5 176.22(14) . . . . ?
C8 N1 B1 C5 -0.4(2) . . . . ?
C12 N1 B1 C1 -2.9(2) . . . . ?
C8 N1 B1 C1 -179.52(14) . . . . ?
C6 C5 B1 N1 0.5(2) . . . . ?
C4 C5 B1 N1 -179.56(14) . . . . ?
C6 C5 B1 C1 179.66(14) . . . . ?
C4 C5 B1 C1 -0.4(2) . . . . ?
C2 C1 B1 N1 178.85(15) . . . . ?
C1 C1 B1 N1 -6.0(3) 2_455 . . . ?
C2 C1 B1 C5 -0.3(2) . . . . ?
C1 C1 B1 C5 174.91(14) 2_455 . . . ?
